data_4133722
loop_
_publ_author_name
'Marro, Eric A.'
'Folster, Carlton P.'
'Press, Eric M.'
'Im, Hoyeon'
'Ferguson, John T.'
'Siegler, Maxime A.'
'Klausen, Rebekka S.'

_publ_section_title
;
 Stereocontrolled Syntheses of Functionalized <i>cis</i>- and
 <i>trans</i>-Siladecalins.
;
_journal_issue 44
_journal_name_full 'Journal of the American Chemical Society'
_journal_page_first 17926
_journal_page_last 17936
_journal_paper_doi 10.1021/jacs.9b09902
_journal_volume 141
_journal_year 2019
_chemical_absolute_configuration ad
_chemical_formula_moiety 'C22 H40 Si6'
_chemical_formula_sum 'C22 H40 Si6'
_chemical_formula_weight 473.08
_space_group_crystal_system monoclinic
_space_group_IT_number 9
_space_group_name_Hall 'C -2yc'
_space_group_name_H-M_alt 'C 1 c 1'
_atom_sites_solution_hydrogens geom
_atom_sites_solution_primary direct
_atom_sites_solution_secondary difmap
_audit_creation_method SHELXL-2014/7
_cell_angle_alpha 90
_cell_angle_beta 103.685(3)
_cell_angle_gamma 90
_cell_formula_units_Z 8
_cell_length_a 14.3961(5)
_cell_length_b 14.4414(3)
_cell_length_c 27.9432(7)
_cell_measurement_reflns_used 15500
_cell_measurement_temperature 110(2)
_cell_measurement_theta_max 27.68
_cell_measurement_theta_min 2.77
_cell_volume 5644.5(3)
_computing_cell_refinement
;
CrysAlisPro, Agilent Technologies,
Version 1.171.36.32 (release 02-08-2013 CrysAlis171 .NET)
(compiled Aug  2 2013,16:46:58)
;
_computing_data_collection
;
CrysAlisPro, Agilent Technologies,
Version 1.171.36.32 (release 02-08-2013 CrysAlis171 .NET)
(compiled Aug  2 2013,16:46:58)
;
_computing_data_reduction
;
CrysAlisPro, Agilent Technologies,
Version 1.171.36.32 (release 02-08-2013 CrysAlis171 .NET)
(compiled Aug  2 2013,16:46:58)
;
_computing_molecular_graphics 'SHELXTL v6.10 (Sheldrick, 2008)'
_computing_publication_material 'SHELXTL v6.10 (Sheldrick, 2008)'
_computing_structure_refinement 'SHELXL-2014/7 (Sheldrick, 2015)'
_computing_structure_solution 'SHELXS-2014/7 (Sheldrick, 2015)'
_diffrn_ambient_temperature 110(2)
_diffrn_measured_fraction_theta_full 1.000
_diffrn_measured_fraction_theta_max 1.000
_diffrn_measurement_device_type 'SuperNova, Dual, Cu at zero, Atlas'
_diffrn_measurement_method '\w scans'
_diffrn_radiation_monochromator mirror
_diffrn_radiation_source 'SuperNova (Mo) X-ray Source'
_diffrn_radiation_type MoK\a
_diffrn_radiation_wavelength 0.71073
_diffrn_reflns_av_R_equivalents 0.0442
_diffrn_reflns_av_unetI/netI 0.0490
_diffrn_reflns_Laue_measured_fraction_full 1.000
_diffrn_reflns_Laue_measured_fraction_max 1.000
_diffrn_reflns_limit_h_max 18
_diffrn_reflns_limit_h_min -18
_diffrn_reflns_limit_k_max 18
_diffrn_reflns_limit_k_min -18
_diffrn_reflns_limit_l_max 36
_diffrn_reflns_limit_l_min -36
_diffrn_reflns_number 41698
_diffrn_reflns_point_group_measured_fraction_full 0.998
_diffrn_reflns_point_group_measured_fraction_max 0.997
_diffrn_reflns_theta_full 25.242
_diffrn_reflns_theta_max 27.499
_diffrn_reflns_theta_min 2.027
_exptl_absorpt_coefficient_mu 0.303
_exptl_absorpt_correction_T_max 1.000
_exptl_absorpt_correction_T_min 0.173
_exptl_absorpt_correction_type gaussian
_exptl_absorpt_process_details
;
CrysAlisPro, Agilent Technologies,
Version 1.171.36.32 (release 02-08-2013 CrysAlis171 .NET)
(compiled Aug  2 2013,16:46:58)
Numerical absorption correction based on gaussian integration over
			a multifaceted crystal model
;
_exptl_crystal_colour colorless
_exptl_crystal_density_diffrn 1.113
_exptl_crystal_description plate
_exptl_crystal_F_000 2048
_exptl_crystal_size_max 0.61
_exptl_crystal_size_mid 0.59
_exptl_crystal_size_min 0.07
_refine_diff_density_max 0.421
_refine_diff_density_min -0.240
_refine_diff_density_rms 0.054
_refine_ls_abs_structure_details
;
 Flack x determined using 5390 quotients [(I+)-(I-)]/[(I+)+(I-)]
 (Parsons, Flack and Wagner, Acta Cryst. B69 (2013) 249-259).
;
_refine_ls_abs_structure_Flack -0.01(4)
_refine_ls_extinction_method none
_refine_ls_goodness_of_fit_ref 1.027
_refine_ls_hydrogen_treatment constr
_refine_ls_matrix_type full
_refine_ls_number_parameters 525
_refine_ls_number_reflns 12934
_refine_ls_number_restraints 2
_refine_ls_restrained_S_all 1.027
_refine_ls_R_factor_all 0.0400
_refine_ls_R_factor_gt 0.0355
_refine_ls_shift/su_max 0.001
_refine_ls_shift/su_mean 0.000
_refine_ls_structure_factor_coef Fsqd
_refine_ls_weighting_details 'w=1/[\s^2^(Fo^2^)+(0.0443P)^2^+0.8849P] where P=(Fo^2^+2Fc^2^)/3'
_refine_ls_weighting_scheme calc
_refine_ls_wR_factor_gt 0.0801
_refine_ls_wR_factor_ref 0.0827
_reflns_Friedel_coverage 0.992
_reflns_Friedel_fraction_full 0.997
_reflns_Friedel_fraction_max 0.994
_reflns_number_gt 12045
_reflns_number_total 12934
_reflns_threshold_expression 'I > 2\s(I)'
_cod_data_source_file ja9b09902_si_006.cif
_cod_data_source_block cis-13
_cod_original_sg_symbol_H-M 'C c'
_cod_database_code 4133722
_shelx_shelxl_version_number 2014/7
_shelx_space_group_comment
;
The symmetry employed for this shelxl refinement is uniquely defined
by the following loop, which should always be used as a source of
symmetry information in preference to the above space-group names.
They are only intended as comments.
;

loop_
_space_group_symop_operation_xyz
'x, y, z'
'x, -y, z+1/2'
'x+1/2, y+1/2, z'
'x+1/2, -y+1/2, z+1/2'

loop_
_atom_site_label
_atom_site_type_symbol
_atom_site_fract_x
_atom_site_fract_y
_atom_site_fract_z
_atom_site_U_iso_or_equiv
_atom_site_adp_type
_atom_site_occupancy
_atom_site_site_symmetry_order
_atom_site_calc_flag
_atom_site_refinement_flags_posn
_atom_site_refinement_flags_adp
C1A C 0.4858(2) -0.1214(2) 0.21441(11) 0.0150(6) Uani 1 1 d . .
C2A C 0.5377(2) -0.1529(2) 0.26000(11) 0.0178(6) Uani 1 1 d . .
H2A H 0.5753 -0.1103 0.2824 0.021 Uiso 1 1 calc R U
C3A C 0.5356(3) -0.2453(2) 0.27342(12) 0.0211(7) Uani 1 1 d . .
H3A H 0.5714 -0.2653 0.3048 0.025 Uiso 1 1 calc R U
C4A C 0.4816(2) -0.3083(2) 0.24119(12) 0.0192(7) Uani 1 1 d . .
H4A H 0.4802 -0.3716 0.2503 0.023 Uiso 1 1 calc R U
C5A C 0.4296(3) -0.2789(2) 0.19561(12) 0.0232(7) Uani 1 1 d . .
H5A H 0.3923 -0.3218 0.1733 0.028 Uiso 1 1 calc R U
C6A C 0.4321(3) -0.1858(2) 0.18253(11) 0.0203(7) Uani 1 1 d . .
H6A H 0.3964 -0.1661 0.1511 0.024 Uiso 1 1 calc R U
C7A C 0.4943(3) 0.0047(2) 0.12875(11) 0.0206(7) Uani 1 1 d . .
H7A1 H 0.5538 -0.0253 0.1260 0.031 Uiso 1 1 calc R U
H7A2 H 0.4932 0.0687 0.1169 0.031 Uiso 1 1 calc R U
H7A3 H 0.4396 -0.0292 0.1089 0.031 Uiso 1 1 calc R U
C8A C 0.3063(2) 0.0512(2) 0.25848(11) 0.0152(6) Uani 1 1 d . .
C9A C 0.3688(2) 0.0095(2) 0.29845(11) 0.0177(6) Uani 1 1 d . .
H9A H 0.4323 -0.0042 0.2966 0.021 Uiso 1 1 calc R U
C10A C 0.3389(2) -0.0123(2) 0.34140(11) 0.0202(7) Uani 1 1 d . .
H10A H 0.3822 -0.0410 0.3683 0.024 Uiso 1 1 calc R U
C11A C 0.2474(2) 0.0076(2) 0.34473(11) 0.0197(7) Uani 1 1 d . .
H11A H 0.2274 -0.0075 0.3738 0.024 Uiso 1 1 calc R U
C12A C 0.1842(2) 0.0497(2) 0.30550(11) 0.0199(7) Uani 1 1 d . .
H12A H 0.1208 0.0636 0.3077 0.024 Uiso 1 1 calc R U
C13A C 0.2137(2) 0.0716(2) 0.26296(11) 0.0174(6) Uani 1 1 d . .
H13A H 0.1702 0.1009 0.2364 0.021 Uiso 1 1 calc R U
C14A C 0.2428(2) 0.0141(2) 0.14880(11) 0.0210(7) Uani 1 1 d . .
H14A H 0.2414 -0.0522 0.1560 0.032 Uiso 1 1 calc R U
H14B H 0.2568 0.0228 0.1164 0.032 Uiso 1 1 calc R U
H14C H 0.1805 0.0416 0.1487 0.032 Uiso 1 1 calc R U
C15A C 0.2206(3) 0.2833(2) 0.18626(15) 0.0291(8) Uani 1 1 d . .
H15A H 0.2167 0.3480 0.1755 0.044 Uiso 1 1 calc R U
H15B H 0.2187 0.2803 0.2210 0.044 Uiso 1 1 calc R U
H15C H 0.1665 0.2486 0.1664 0.044 Uiso 1 1 calc R U
C16A C 0.3365(3) 0.2430(3) 0.11086(12) 0.0280(8) Uani 1 1 d . .
H16A H 0.2765 0.2185 0.0906 0.042 Uiso 1 1 calc R U
H16B H 0.3904 0.2082 0.1042 0.042 Uiso 1 1 calc R U
H16C H 0.3427 0.3085 0.1030 0.042 Uiso 1 1 calc R U
C17A C 0.4652(3) 0.3156(3) 0.29131(12) 0.0263(8) Uani 1 1 d . .
H17A H 0.5205 0.3504 0.3099 0.040 Uiso 1 1 calc R U
H17B H 0.4670 0.2525 0.3044 0.040 Uiso 1 1 calc R U
H17C H 0.4062 0.3463 0.2945 0.040 Uiso 1 1 calc R U
C18A C 0.4680(3) 0.4341(2) 0.20083(13) 0.0222(7) Uani 1 1 d . .
H18A H 0.4099 0.4655 0.2046 0.033 Uiso 1 1 calc R U
H18B H 0.4695 0.4333 0.1659 0.033 Uiso 1 1 calc R U
H18C H 0.5243 0.4671 0.2198 0.033 Uiso 1 1 calc R U
C19A C 0.7162(2) 0.3034(2) 0.25691(12) 0.0217(7) Uani 1 1 d . .
H19A H 0.7759 0.2784 0.2511 0.033 Uiso 1 1 calc R U
H19B H 0.7151 0.2944 0.2915 0.033 Uiso 1 1 calc R U
H19C H 0.7120 0.3697 0.2492 0.033 Uiso 1 1 calc R U
C20A C 0.6228(3) 0.2513(2) 0.15042(11) 0.0226(7) Uani 1 1 d . .
H20A H 0.6252 0.3169 0.1417 0.034 Uiso 1 1 calc R U
H20B H 0.5675 0.2220 0.1284 0.034 Uiso 1 1 calc R U
H20C H 0.6815 0.2204 0.1471 0.034 Uiso 1 1 calc R U
C21A C 0.6253(2) 0.0875(2) 0.31038(11) 0.0204(7) Uani 1 1 d . .
H21A H 0.6404 0.0251 0.3238 0.031 Uiso 1 1 calc R U
H21B H 0.5637 0.1074 0.3161 0.031 Uiso 1 1 calc R U
H21C H 0.6754 0.1306 0.3268 0.031 Uiso 1 1 calc R U
C22A C 0.7328(2) 0.0342(2) 0.23155(12) 0.0209(7) Uani 1 1 d . .
H22A H 0.7875 0.0721 0.2481 0.031 Uiso 1 1 calc R U
H22B H 0.7296 0.0321 0.1962 0.031 Uiso 1 1 calc R U
H22C H 0.7404 -0.0287 0.2450 0.031 Uiso 1 1 calc R U
Si1A Si 0.48674(6) 0.00470(5) 0.19549(3) 0.01262(17) Uani 1 1 d . .
Si2A Si 0.33894(6) 0.07243(6) 0.19764(3) 0.01297(17) Uani 1 1 d . .
Si3A Si 0.33597(6) 0.23106(6) 0.17823(3) 0.01550(18) Uani 1 1 d . .
Si4A Si 0.46882(6) 0.31101(6) 0.22425(3) 0.01349(17) Uani 1 1 d . .
Si5A Si 0.61119(6) 0.24127(6) 0.21625(3) 0.01327(17) Uani 1 1 d . .
Si6A Si 0.61854(6) 0.08665(6) 0.24202(3) 0.01306(17) Uani 1 1 d . .
C1B C 0.5768(2) 0.3464(2) 0.47992(11) 0.0143(6) Uani 1 1 d . .
C2B C 0.5886(2) 0.3128(2) 0.43474(11) 0.0180(6) Uani 1 1 d . .
H2B H 0.5362 0.2838 0.4127 0.022 Uiso 1 1 calc R U
C3B C 0.6748(2) 0.3207(2) 0.42140(12) 0.0215(7) Uani 1 1 d . .
H3B H 0.6814 0.2966 0.3907 0.026 Uiso 1 1 calc R U
C4B C 0.7520(2) 0.3639(2) 0.45289(12) 0.0206(7) Uani 1 1 d . .
H4B H 0.8113 0.3698 0.4438 0.025 Uiso 1 1 calc R U
C5B C 0.7418(2) 0.3983(2) 0.49750(12) 0.0220(7) Uani 1 1 d . .
H5B H 0.7942 0.4280 0.5192 0.026 Uiso 1 1 calc R U
C6B C 0.6553(2) 0.3896(2) 0.51057(11) 0.0186(7) Uani 1 1 d . .
H6B H 0.6493 0.4137 0.5413 0.022 Uiso 1 1 calc R U
C7B C 0.4909(3) 0.2979(2) 0.56600(11) 0.0218(7) Uani 1 1 d . .
H7B1 H 0.5211 0.2367 0.5685 0.033 Uiso 1 1 calc R U
H7B2 H 0.4324 0.2944 0.5781 0.033 Uiso 1 1 calc R U
H7B3 H 0.5350 0.3425 0.5859 0.033 Uiso 1 1 calc R U
C8B C 0.3852(2) 0.5459(2) 0.43727(10) 0.0150(6) Uani 1 1 d . .
C9B C 0.4077(2) 0.5016(2) 0.39700(11) 0.0175(6) Uani 1 1 d . .
H9B H 0.4219 0.4373 0.3989 0.021 Uiso 1 1 calc R U
C10B C 0.4096(2) 0.5500(2) 0.35409(11) 0.0203(7) Uani 1 1 d . .
H10B H 0.4246 0.5185 0.3270 0.024 Uiso 1 1 calc R U
C11B C 0.3897(2) 0.6436(2) 0.35084(11) 0.0205(7) Uani 1 1 d . .
H11B H 0.3922 0.6770 0.3219 0.025 Uiso 1 1 calc R U
C12B C 0.3662(2) 0.6884(2) 0.39018(12) 0.0202(7) Uani 1 1 d . .
H12B H 0.3518 0.7527 0.3881 0.024 Uiso 1 1 calc R U
C13B C 0.3635(2) 0.6401(2) 0.43250(11) 0.0182(6) Uani 1 1 d . .
H13B H 0.3464 0.6717 0.4590 0.022 Uiso 1 1 calc R U
C14B C 0.4750(2) 0.5572(2) 0.54651(11) 0.0212(7) Uani 1 1 d . .
H14D H 0.5378 0.5610 0.5388 0.032 Uiso 1 1 calc R U
H14E H 0.4815 0.5282 0.5789 0.032 Uiso 1 1 calc R U
H14F H 0.4485 0.6196 0.5469 0.032 Uiso 1 1 calc R U
C15B C 0.1832(2) 0.5980(2) 0.50557(13) 0.0247(7) Uani 1 1 d . .
H15D H 0.1271 0.6003 0.5197 0.037 Uiso 1 1 calc R U
H15E H 0.1634 0.6083 0.4699 0.037 Uiso 1 1 calc R U
H15F H 0.2286 0.6464 0.5206 0.037 Uiso 1 1 calc R U
C16B C 0.2629(3) 0.4569(3) 0.58638(11) 0.0244(7) Uani 1 1 d . .
H16D H 0.3028 0.5060 0.6050 0.037 Uiso 1 1 calc R U
H16E H 0.2952 0.3972 0.5940 0.037 Uiso 1 1 calc R U
H16F H 0.2013 0.4552 0.5956 0.037 Uiso 1 1 calc R U
C17B C 0.0998(3) 0.4006(3) 0.40848(11) 0.0263(8) Uani 1 1 d . .
H17D H 0.0521 0.3561 0.3911 0.039 Uiso 1 1 calc R U
H17E H 0.1549 0.4008 0.3935 0.039 Uiso 1 1 calc R U
H17F H 0.0714 0.4626 0.4060 0.039 Uiso 1 1 calc R U
C18B C 0.0311(2) 0.3580(2) 0.50215(13) 0.0239(7) Uani 1 1 d . .
H18D H -0.0040 0.4167 0.4970 0.036 Uiso 1 1 calc R U
H18E H 0.0514 0.3449 0.5375 0.036 Uiso 1 1 calc R U
H18F H -0.0104 0.3079 0.4857 0.036 Uiso 1 1 calc R U
C19B C 0.1320(2) 0.1362(2) 0.44082(12) 0.0213(7) Uani 1 1 d . .
H19D H 0.1603 0.0741 0.4456 0.032 Uiso 1 1 calc R U
H19E H 0.1231 0.1544 0.4062 0.032 Uiso 1 1 calc R U
H19F H 0.0700 0.1357 0.4496 0.032 Uiso 1 1 calc R U
C20B C 0.2399(3) 0.1774(2) 0.54677(11) 0.0221(7) Uani 1 1 d . .
H20D H 0.1795 0.1675 0.5564 0.033 Uiso 1 1 calc R U
H20E H 0.2784 0.2232 0.5688 0.033 Uiso 1 1 calc R U
H20F H 0.2751 0.1189 0.5491 0.033 Uiso 1 1 calc R U
C21B C 0.3202(2) 0.2516(2) 0.38512(11) 0.0201(7) Uani 1 1 d . .
H21D H 0.3760 0.2437 0.3711 0.030 Uiso 1 1 calc R U
H21E H 0.2967 0.3154 0.3797 0.030 Uiso 1 1 calc R U
H21F H 0.2697 0.2086 0.3691 0.030 Uiso 1 1 calc R U
C22B C 0.4124(2) 0.1087(2) 0.46338(12) 0.0222(7) Uani 1 1 d . .
H22D H 0.3656 0.0615 0.4483 0.033 Uiso 1 1 calc R U
H22E H 0.4340 0.0967 0.4988 0.033 Uiso 1 1 calc R U
H22F H 0.4672 0.1065 0.4483 0.033 Uiso 1 1 calc R U
Si1B Si 0.45985(6) 0.33653(6) 0.49926(3) 0.01247(17) Uani 1 1 d . .
Si2B Si 0.39207(6) 0.48517(6) 0.49803(3) 0.01316(17) Uani 1 1 d . .
Si3B Si 0.24222(6) 0.48111(6) 0.51805(3) 0.01409(17) Uani 1 1 d . .
Si4B Si 0.14006(6) 0.36645(6) 0.47545(3) 0.01397(17) Uani 1 1 d . .
Si5B Si 0.21424(6) 0.22126(6) 0.48129(3) 0.01296(17) Uani 1 1 d . .
Si6B Si 0.35500(6) 0.22692(6) 0.45332(3) 0.01301(17) Uani 1 1 d . .

loop_
_atom_site_aniso_label
_atom_site_aniso_U_11
_atom_site_aniso_U_22
_atom_site_aniso_U_33
_atom_site_aniso_U_23
_atom_site_aniso_U_13
_atom_site_aniso_U_12
C1A 0.0159(17) 0.0135(15) 0.0176(14) -0.0018(12) 0.0080(12) -0.0010(12)
C2A 0.0188(18) 0.0130(16) 0.0203(15) -0.0026(12) 0.0019(12) -0.0011(12)
C3A 0.0257(19) 0.0157(16) 0.0209(15) 0.0024(13) 0.0034(13) 0.0025(13)
C4A 0.0228(19) 0.0098(15) 0.0277(16) 0.0021(13) 0.0115(14) 0.0001(12)
C5A 0.030(2) 0.0144(17) 0.0245(16) -0.0068(13) 0.0060(14) -0.0063(14)
C6A 0.0262(19) 0.0162(16) 0.0171(14) -0.0020(12) 0.0021(13) -0.0018(14)
C7A 0.027(2) 0.0193(17) 0.0174(14) -0.0026(12) 0.0089(13) -0.0038(13)
C8A 0.0197(18) 0.0092(15) 0.0177(14) -0.0018(11) 0.0064(12) -0.0025(12)
C9A 0.0153(17) 0.0179(16) 0.0193(14) -0.0030(12) 0.0028(12) -0.0012(12)
C10A 0.0224(19) 0.0210(18) 0.0152(14) 0.0026(12) 0.0006(13) 0.0028(13)
C11A 0.0248(19) 0.0183(17) 0.0179(14) -0.0012(12) 0.0086(13) -0.0038(13)
C12A 0.0200(18) 0.0174(16) 0.0248(16) -0.0029(13) 0.0102(13) -0.0005(13)
C13A 0.0165(17) 0.0155(16) 0.0192(14) 0.0010(12) 0.0023(12) -0.0008(12)
C14A 0.0199(19) 0.0202(17) 0.0203(15) -0.0008(13) -0.0006(13) -0.0034(13)
C15A 0.023(2) 0.0154(18) 0.048(2) -0.0016(16) 0.0069(16) 0.0012(14)
C16A 0.038(2) 0.0222(18) 0.0195(16) 0.0043(14) -0.0016(15) -0.0067(16)
C17A 0.032(2) 0.029(2) 0.0202(15) -0.0018(14) 0.0098(14) 0.0068(16)
C18A 0.0228(19) 0.0123(15) 0.0313(17) 0.0005(14) 0.0059(14) 0.0006(13)
C19A 0.0182(18) 0.0170(17) 0.0285(17) -0.0022(13) 0.0029(13) -0.0038(13)
C20A 0.034(2) 0.0183(17) 0.0198(15) 0.0008(13) 0.0140(14) -0.0010(14)
C21A 0.0231(19) 0.0203(17) 0.0176(14) -0.0012(13) 0.0046(13) -0.0034(14)
C22A 0.0170(18) 0.0184(17) 0.0276(17) -0.0040(13) 0.0057(13) 0.0000(13)
Si1A 0.0158(5) 0.0093(4) 0.0130(4) -0.0004(3) 0.0038(3) -0.0014(3)
Si2A 0.0140(4) 0.0101(4) 0.0146(4) 0.0005(3) 0.0029(3) -0.0012(3)
Si3A 0.0159(5) 0.0107(4) 0.0192(4) 0.0012(3) 0.0028(3) -0.0006(3)
Si4A 0.0166(5) 0.0109(4) 0.0134(4) -0.0007(3) 0.0044(3) -0.0005(3)
Si5A 0.0150(5) 0.0098(4) 0.0159(4) -0.0008(3) 0.0055(3) -0.0016(3)
Si6A 0.0149(5) 0.0099(4) 0.0144(4) 0.0002(3) 0.0036(3) -0.0006(3)
C1B 0.0110(16) 0.0137(15) 0.0179(14) 0.0038(12) 0.0029(12) 0.0011(11)
C2B 0.0170(17) 0.0194(17) 0.0178(14) -0.0025(12) 0.0044(12) -0.0008(13)
C3B 0.0189(18) 0.0254(18) 0.0227(15) 0.0017(13) 0.0098(13) 0.0033(14)
C4B 0.0139(18) 0.0212(17) 0.0291(17) 0.0076(14) 0.0101(13) 0.0045(13)
C5B 0.0137(18) 0.0228(17) 0.0280(16) 0.0032(14) 0.0021(13) -0.0025(13)
C6B 0.0178(18) 0.0212(17) 0.0168(14) -0.0008(12) 0.0040(12) -0.0005(13)
C7B 0.0235(19) 0.0265(18) 0.0149(14) 0.0031(13) 0.0038(12) -0.0005(14)
C8B 0.0100(16) 0.0190(16) 0.0163(14) 0.0002(12) 0.0039(11) -0.0038(12)
C9B 0.0159(17) 0.0153(16) 0.0206(15) -0.0012(12) 0.0033(12) -0.0011(12)
C10B 0.0207(18) 0.0237(18) 0.0166(14) -0.0005(13) 0.0044(12) 0.0006(13)
C11B 0.0181(18) 0.0233(18) 0.0202(15) 0.0065(13) 0.0049(13) -0.0003(13)
C12B 0.0177(18) 0.0155(16) 0.0286(16) 0.0028(13) 0.0079(13) 0.0018(13)
C13B 0.0160(17) 0.0187(16) 0.0223(15) -0.0021(13) 0.0091(12) -0.0018(13)
C14B 0.0212(19) 0.0223(18) 0.0197(15) -0.0057(13) 0.0042(13) -0.0016(14)
C15B 0.0182(19) 0.0178(17) 0.0372(19) -0.0030(15) 0.0049(15) 0.0006(14)
C16B 0.025(2) 0.033(2) 0.0158(14) -0.0016(14) 0.0074(13) -0.0030(15)
C17B 0.029(2) 0.0277(19) 0.0185(15) 0.0032(14) -0.0009(14) 0.0059(15)
C18B 0.0172(19) 0.0216(18) 0.0345(18) -0.0022(15) 0.0093(14) -0.0010(14)
C19B 0.0186(19) 0.0192(17) 0.0267(16) -0.0029(13) 0.0064(14) -0.0021(13)
C20B 0.026(2) 0.0227(18) 0.0182(15) 0.0058(13) 0.0075(13) -0.0009(14)
C21B 0.0208(18) 0.0236(17) 0.0157(14) -0.0007(13) 0.0043(12) -0.0059(13)
C22B 0.0160(18) 0.0191(17) 0.0305(17) -0.0034(14) 0.0036(14) 0.0003(13)
Si1B 0.0110(4) 0.0144(4) 0.0122(4) -0.0001(3) 0.0032(3) -0.0007(3)
Si2B 0.0126(4) 0.0137(4) 0.0138(4) -0.0013(3) 0.0042(3) -0.0015(3)
Si3B 0.0126(4) 0.0145(4) 0.0159(4) -0.0013(3) 0.0050(3) -0.0004(3)
Si4B 0.0118(4) 0.0142(4) 0.0158(4) 0.0002(3) 0.0031(3) -0.0001(3)
Si5B 0.0110(4) 0.0133(4) 0.0152(4) 0.0006(3) 0.0041(3) -0.0003(3)
Si6B 0.0123(4) 0.0131(4) 0.0141(4) -0.0013(3) 0.0041(3) -0.0013(3)

loop_
_atom_type_symbol
_atom_type_description
_atom_type_scat_dispersion_real
_atom_type_scat_dispersion_imag
_atom_type_scat_source
C C 0.0033 0.0016 'International Tables Vol C Tables 4.2.6.8 and 6.1.1.4'
H H 0.0000 0.0000 'International Tables Vol C Tables 4.2.6.8 and 6.1.1.4'
Si Si 0.0817 0.0704 'International Tables Vol C Tables 4.2.6.8 and 6.1.1.4'

loop_
_geom_angle_atom_site_label_1
_geom_angle_atom_site_label_2
_geom_angle_atom_site_label_3
_geom_angle
C6A C1A C2A 117.7(3)
C6A C1A Si1A 120.2(2)
C2A C1A Si1A 122.0(2)
C3A C2A C1A 121.3(3)
C3A C2A H2A 119.3
C1A C2A H2A 119.3
C4A C3A C2A 120.1(3)
C4A C3A H3A 120.0
C2A C3A H3A 120.0
C5A C4A C3A 119.8(3)
C5A C4A H4A 120.1
C3A C4A H4A 120.1
C4A C5A C6A 119.7(3)
C4A C5A H5A 120.2
C6A C5A H5A 120.2
C1A C6A C5A 121.5(3)
C1A C6A H6A 119.3
C5A C6A H6A 119.3
Si1A C7A H7A1 109.5
Si1A C7A H7A2 109.5
H7A1 C7A H7A2 109.5
Si1A C7A H7A3 109.5
H7A1 C7A H7A3 109.5
H7A2 C7A H7A3 109.5
C9A C8A C13A 117.8(3)
C9A C8A Si2A 122.6(2)
C13A C8A Si2A 119.4(2)
C8A C9A C10A 120.8(3)
C8A C9A H9A 119.6
C10A C9A H9A 119.6
C11A C10A C9A 120.3(3)
C11A C10A H10A 119.9
C9A C10A H10A 119.9
C10A C11A C12A 119.9(3)
C10A C11A H11A 120.0
C12A C11A H11A 120.0
C11A C12A C13A 119.8(3)
C11A C12A H12A 120.1
C13A C12A H12A 120.1
C12A C13A C8A 121.3(3)
C12A C13A H13A 119.3
C8A C13A H13A 119.3
Si2A C14A H14A 109.5
Si2A C14A H14B 109.5
H14A C14A H14B 109.5
Si2A C14A H14C 109.5
H14A C14A H14C 109.5
H14B C14A H14C 109.5
Si3A C15A H15A 109.5
Si3A C15A H15B 109.5
H15A C15A H15B 109.5
Si3A C15A H15C 109.5
H15A C15A H15C 109.5
H15B C15A H15C 109.5
Si3A C16A H16A 109.5
Si3A C16A H16B 109.5
H16A C16A H16B 109.5
Si3A C16A H16C 109.5
H16A C16A H16C 109.5
H16B C16A H16C 109.5
Si4A C17A H17A 109.5
Si4A C17A H17B 109.5
H17A C17A H17B 109.5
Si4A C17A H17C 109.5
H17A C17A H17C 109.5
H17B C17A H17C 109.5
Si4A C18A H18A 109.5
Si4A C18A H18B 109.5
H18A C18A H18B 109.5
Si4A C18A H18C 109.5
H18A C18A H18C 109.5
H18B C18A H18C 109.5
Si5A C19A H19A 109.5
Si5A C19A H19B 109.5
H19A C19A H19B 109.5
Si5A C19A H19C 109.5
H19A C19A H19C 109.5
H19B C19A H19C 109.5
Si5A C20A H20A 109.5
Si5A C20A H20B 109.5
H20A C20A H20B 109.5
Si5A C20A H20C 109.5
H20A C20A H20C 109.5
H20B C20A H20C 109.5
Si6A C21A H21A 109.5
Si6A C21A H21B 109.5
H21A C21A H21B 109.5
Si6A C21A H21C 109.5
H21A C21A H21C 109.5
H21B C21A H21C 109.5
Si6A C22A H22A 109.5
Si6A C22A H22B 109.5
H22A C22A H22B 109.5
Si6A C22A H22C 109.5
H22A C22A H22C 109.5
H22B C22A H22C 109.5
C7A Si1A C1A 106.29(13)
C7A Si1A Si6A 108.54(11)
C1A Si1A Si6A 112.80(11)
C7A Si1A Si2A 106.71(12)
C1A Si1A Si2A 108.97(10)
Si6A Si1A Si2A 113.12(4)
C8A Si2A C14A 106.29(14)
C8A Si2A Si3A 111.70(10)
C14A Si2A Si3A 107.24(11)
C8A Si2A Si1A 111.93(11)
C14A Si2A Si1A 107.89(11)
Si3A Si2A Si1A 111.46(4)
C15A Si3A C16A 107.02(18)
C15A Si3A Si4A 111.45(12)
C16A Si3A Si4A 107.86(12)
C15A Si3A Si2A 109.30(12)
C16A Si3A Si2A 108.30(12)
Si4A Si3A Si2A 112.69(5)
C17A Si4A C18A 108.12(16)
C17A Si4A Si3A 110.58(13)
C18A Si4A Si3A 109.62(12)
C17A Si4A Si5A 109.89(12)
C18A Si4A Si5A 107.74(11)
Si3A Si4A Si5A 110.81(4)
C19A Si5A C20A 107.84(15)
C19A Si5A Si6A 107.26(11)
C20A Si5A Si6A 111.38(11)
C19A Si5A Si4A 109.40(11)
C20A Si5A Si4A 109.90(12)
Si6A Si5A Si4A 110.97(4)
C21A Si6A C22A 108.63(15)
C21A Si6A Si5A 106.99(11)
C22A Si6A Si5A 108.15(11)
C21A Si6A Si1A 113.87(11)
C22A Si6A Si1A 109.26(11)
Si5A Si6A Si1A 109.78(4)
C6B C1B C2B 117.1(3)
C6B C1B Si1B 120.4(2)
C2B C1B Si1B 122.5(2)
C3B C2B C1B 121.5(3)
C3B C2B H2B 119.2
C1B C2B H2B 119.2
C2B C3B C4B 120.0(3)
C2B C3B H3B 120.0
C4B C3B H3B 120.0
C5B C4B C3B 119.5(3)
C5B C4B H4B 120.2
C3B C4B H4B 120.2
C4B C5B C6B 120.0(3)
C4B C5B H5B 120.0
C6B C5B H5B 120.0
C5B C6B C1B 121.9(3)
C5B C6B H6B 119.0
C1B C6B H6B 119.0
Si1B C7B H7B1 109.5
Si1B C7B H7B2 109.5
H7B1 C7B H7B2 109.5
Si1B C7B H7B3 109.5
H7B1 C7B H7B3 109.5
H7B2 C7B H7B3 109.5
C13B C8B C9B 117.3(3)
C13B C8B Si2B 120.0(2)
C9B C8B Si2B 122.5(2)
C10B C9B C8B 121.3(3)
C10B C9B H9B 119.4
C8B C9B H9B 119.4
C11B C10B C9B 120.1(3)
C11B C10B H10B 120.0
C9B C10B H10B 120.0
C10B C11B C12B 119.4(3)
C10B C11B H11B 120.3
C12B C11B H11B 120.3
C13B C12B C11B 120.4(3)
C13B C12B H12B 119.8
C11B C12B H12B 119.8
C12B C13B C8B 121.5(3)
C12B C13B H13B 119.2
C8B C13B H13B 119.2
Si2B C14B H14D 109.5
Si2B C14B H14E 109.5
H14D C14B H14E 109.5
Si2B C14B H14F 109.5
H14D C14B H14F 109.5
H14E C14B H14F 109.5
Si3B C15B H15D 109.5
Si3B C15B H15E 109.5
H15D C15B H15E 109.5
Si3B C15B H15F 109.5
H15D C15B H15F 109.5
H15E C15B H15F 109.5
Si3B C16B H16D 109.5
Si3B C16B H16E 109.5
H16D C16B H16E 109.5
Si3B C16B H16F 109.5
H16D C16B H16F 109.5
H16E C16B H16F 109.5
Si4B C17B H17D 109.5
Si4B C17B H17E 109.5
H17D C17B H17E 109.5
Si4B C17B H17F 109.5
H17D C17B H17F 109.5
H17E C17B H17F 109.5
Si4B C18B H18D 109.5
Si4B C18B H18E 109.5
H18D C18B H18E 109.5
Si4B C18B H18F 109.5
H18D C18B H18F 109.5
H18E C18B H18F 109.5
Si5B C19B H19D 109.5
Si5B C19B H19E 109.5
H19D C19B H19E 109.5
Si5B C19B H19F 109.5
H19D C19B H19F 109.5
H19E C19B H19F 109.5
Si5B C20B H20D 109.5
Si5B C20B H20E 109.5
H20D C20B H20E 109.5
Si5B C20B H20F 109.5
H20D C20B H20F 109.5
H20E C20B H20F 109.5
Si6B C21B H21D 109.5
Si6B C21B H21E 109.5
H21D C21B H21E 109.5
Si6B C21B H21F 109.5
H21D C21B H21F 109.5
H21E C21B H21F 109.5
Si6B C22B H22D 109.5
Si6B C22B H22E 109.5
H22D C22B H22E 109.5
Si6B C22B H22F 109.5
H22D C22B H22F 109.5
H22E C22B H22F 109.5
C1B Si1B C7B 106.56(14)
C1B Si1B Si6B 113.28(10)
C7B Si1B Si6B 108.09(11)
C1B Si1B Si2B 108.70(10)
C7B Si1B Si2B 106.44(11)
Si6B Si1B Si2B 113.32(4)
C14B Si2B C8B 106.15(14)
C14B Si2B Si3B 107.57(11)
C8B Si2B Si3B 111.63(10)
C14B Si2B Si1B 107.56(11)
C8B Si2B Si1B 111.65(10)
Si3B Si2B Si1B 111.95(4)
C15B Si3B C16B 107.94(16)
C15B Si3B Si4B 109.74(12)
C16B Si3B Si4B 108.16(12)
C15B Si3B Si2B 109.37(12)
C16B Si3B Si2B 108.07(12)
Si4B Si3B Si2B 113.39(4)
C17B Si4B C18B 108.56(17)
C17B Si4B Si5B 109.34(12)
C18B Si4B Si5B 108.74(11)
C17B Si4B Si3B 109.11(12)
C18B Si4B Si3B 108.92(11)
Si5B Si4B Si3B 112.10(5)
C19B Si5B C20B 108.30(15)
C19B Si5B Si6B 107.02(10)
C20B Si5B Si6B 110.43(12)
C19B Si5B Si4B 109.31(11)
C20B Si5B Si4B 110.44(11)
Si6B Si5B Si4B 111.24(4)
C21B Si6B C22B 108.90(15)
C21B Si6B Si5B 107.45(11)
C22B Si6B Si5B 107.54(11)
C21B Si6B Si1B 114.05(11)
C22B Si6B Si1B 109.04(11)
Si5B Si6B Si1B 109.66(4)

loop_
_geom_bond_atom_site_label_1
_geom_bond_atom_site_label_2
_geom_bond_distance
C1A C6A 1.389(4)
C1A C2A 1.392(4)
C1A Si1A 1.898(3)
C2A C3A 1.388(4)
C2A H2A 0.9500
C3A C4A 1.383(5)
C3A H3A 0.9500
C4A C5A 1.383(5)
C4A H4A 0.9500
C5A C6A 1.396(5)
C5A H5A 0.9500
C6A H6A 0.9500
C7A Si1A 1.893(3)
C7A H7A1 0.9800
C7A H7A2 0.9800
C7A H7A3 0.9800
C8A C9A 1.394(4)
C8A C13A 1.399(4)
C8A Si2A 1.893(3)
C9A C10A 1.403(4)
C9A H9A 0.9500
C10A C11A 1.372(5)
C10A H10A 0.9500
C11A C12A 1.389(5)
C11A H11A 0.9500
C12A C13A 1.390(4)
C12A H12A 0.9500
C13A H13A 0.9500
C14A Si2A 1.896(3)
C14A H14A 0.9800
C14A H14B 0.9800
C14A H14C 0.9800
C15A Si3A 1.885(4)
C15A H15A 0.9800
C15A H15B 0.9800
C15A H15C 0.9800
C16A Si3A 1.892(3)
C16A H16A 0.9800
C16A H16B 0.9800
C16A H16C 0.9800
C17A Si4A 1.888(3)
C17A H17A 0.9800
C17A H17B 0.9800
C17A H17C 0.9800
C18A Si4A 1.893(3)
C18A H18A 0.9800
C18A H18B 0.9800
C18A H18C 0.9800
C19A Si5A 1.889(3)
C19A H19A 0.9800
C19A H19B 0.9800
C19A H19C 0.9800
C20A Si5A 1.891(3)
C20A H20A 0.9800
C20A H20B 0.9800
C20A H20C 0.9800
C21A Si6A 1.890(3)
C21A H21A 0.9800
C21A H21B 0.9800
C21A H21C 0.9800
C22A Si6A 1.895(3)
C22A H22A 0.9800
C22A H22B 0.9800
C22A H22C 0.9800
Si1A Si6A 2.3503(12)
Si1A Si2A 2.3554(12)
Si2A Si3A 2.3522(12)
Si3A Si4A 2.3411(12)
Si4A Si5A 2.3413(12)
Si5A Si6A 2.3407(12)
C1B C6B 1.393(4)
C1B C2B 1.400(4)
C1B Si1B 1.891(3)
C2B C3B 1.383(4)
C2B H2B 0.9500
C3B C4B 1.392(5)
C3B H3B 0.9500
C4B C5B 1.381(5)
C4B H4B 0.9500
C5B C6B 1.385(4)
C5B H5B 0.9500
C6B H6B 0.9500
C7B Si1B 1.896(3)
C7B H7B1 0.9800
C7B H7B2 0.9800
C7B H7B3 0.9800
C8B C13B 1.395(4)
C8B C9B 1.397(4)
C8B Si2B 1.893(3)
C9B C10B 1.394(4)
C9B H9B 0.9500
C10B C11B 1.381(5)
C10B H10B 0.9500
C11B C12B 1.385(4)
C11B H11B 0.9500
C12B C13B 1.381(4)
C12B H12B 0.9500
C13B H13B 0.9500
C14B Si2B 1.891(3)
C14B H14D 0.9800
C14B H14E 0.9800
C14B H14F 0.9800
C15B Si3B 1.885(3)
C15B H15D 0.9800
C15B H15E 0.9800
C15B H15F 0.9800
C16B Si3B 1.894(3)
C16B H16D 0.9800
C16B H16E 0.9800
C16B H16F 0.9800
C17B Si4B 1.889(3)
C17B H17D 0.9800
C17B H17E 0.9800
C17B H17F 0.9800
C18B Si4B 1.893(3)
C18B H18D 0.9800
C18B H18E 0.9800
C18B H18F 0.9800
C19B Si5B 1.886(3)
C19B H19D 0.9800
C19B H19E 0.9800
C19B H19F 0.9800
C20B Si5B 1.888(3)
C20B H20D 0.9800
C20B H20E 0.9800
C20B H20F 0.9800
C21B Si6B 1.886(3)
C21B H21D 0.9800
C21B H21E 0.9800
C21B H21F 0.9800
C22B Si6B 1.889(3)
C22B H22D 0.9800
C22B H22E 0.9800
C22B H22F 0.9800
Si1B Si6B 2.3485(11)
Si1B Si2B 2.3547(12)
Si2B Si3B 2.3540(11)
Si3B Si4B 2.3438(12)
Si4B Si5B 2.3412(12)
Si5B Si6B 2.3396(11)

loop_
_geom_torsion_atom_site_label_1
_geom_torsion_atom_site_label_2
_geom_torsion_atom_site_label_3
_geom_torsion_atom_site_label_4
_geom_torsion
C6A C1A C2A C3A -0.4(5)
Si1A C1A C2A C3A 179.5(2)
C1A C2A C3A C4A 0.3(5)
C2A C3A C4A C5A -0.1(5)
C3A C4A C5A C6A 0.0(5)
C2A C1A C6A C5A 0.4(5)
Si1A C1A C6A C5A -179.5(3)
C4A C5A C6A C1A -0.2(5)
C13A C8A C9A C10A 0.9(4)
Si2A C8A C9A C10A -174.4(2)
C8A C9A C10A C11A -0.3(5)
C9A C10A C11A C12A -0.2(5)
C10A C11A C12A C13A 0.1(5)
C11A C12A C13A C8A 0.5(5)
C9A C8A C13A C12A -1.0(5)
Si2A C8A C13A C12A 174.4(2)
C6A C1A Si1A C7A -41.6(3)
C2A C1A Si1A C7A 138.5(3)
C6A C1A Si1A Si6A -160.4(2)
C2A C1A Si1A Si6A 19.6(3)
C6A C1A Si1A Si2A 73.1(3)
C2A C1A Si1A Si2A -106.9(2)
C9A C8A Si2A C14A 124.4(3)
C13A C8A Si2A C14A -50.8(3)
C9A C8A Si2A Si3A -119.0(2)
C13A C8A Si2A Si3A 65.9(3)
C9A C8A Si2A Si1A 6.8(3)
C13A C8A Si2A Si1A -168.4(2)
C6B C1B C2B C3B 1.0(5)
Si1B C1B C2B C3B -179.9(3)
C1B C2B C3B C4B -0.8(5)
C2B C3B C4B C5B 0.3(5)
C3B C4B C5B C6B 0.0(5)
C4B C5B C6B C1B 0.2(5)
C2B C1B C6B C5B -0.7(5)
Si1B C1B C6B C5B -179.8(3)
C13B C8B C9B C10B 0.9(5)
Si2B C8B C9B C10B -174.7(3)
C8B C9B C10B C11B 0.4(5)
C9B C10B C11B C12B -1.2(5)
C10B C11B C12B C13B 0.6(5)
C11B C12B C13B C8B 0.8(5)
C9B C8B C13B C12B -1.5(5)
Si2B C8B C13B C12B 174.2(3)
C6B C1B Si1B C7B -45.0(3)
C2B C1B Si1B C7B 135.9(3)
C6B C1B Si1B Si6B -163.7(2)
C2B C1B Si1B Si6B 17.2(3)
C6B C1B Si1B Si2B 69.4(3)
C2B C1B Si1B Si2B -109.7(2)
C13B C8B Si2B C14B -51.5(3)
C9B C8B Si2B C14B 123.9(3)
C13B C8B Si2B Si3B 65.4(3)
C9B C8B Si2B Si3B -119.1(2)
C13B C8B Si2B Si1B -168.4(2)
C9B C8B Si2B Si1B 7.0(3)
